data_2004033
loop_
_publ_author_name
'Xiong, R.-G.'
'You, X.-Z.'
'Wu, Q.-J.'
'Huang, X.-Y.'

_publ_section_title
;
 Tris(8-quinolinolato-<i>N</i>,<i>O</i>)manganese(III) Ethanol Solvate
;
_journal_issue 10
_journal_name_full 'Acta Crystallographica Section C'
_journal_page_first 1978
_journal_page_last 1980
_journal_paper_doi 10.1107/S0108270195005373
_journal_volume 51
_journal_year 1995
_chemical_compound_source 'see text'
_chemical_formula_sum 'C29 H24 Mn N3 O4'
_chemical_formula_weight 533.47
_space_group_IT_number 14
_symmetry_cell_setting monoclinic
_symmetry_space_group_name_Hall '-P 2yn'
_symmetry_space_group_name_H-M 'P 1 21/n 1'
_atom_type_scat_source 'Cromer & Waber (1974)'
_cell_angle_alpha 90
_cell_angle_beta 95.29(4)
_cell_angle_gamma 90
_cell_formula_units_Z 4
_cell_length_a 11.103(4)
_cell_length_b 13.223(7)
_cell_length_c 17.079(6)
_cell_measurement_reflns_used 25
_cell_measurement_temperature 296
_cell_measurement_theta_max 16.75
_cell_measurement_theta_min 14.09
_cell_volume 2496.8(18)
_diffrn_measurement_device 'Enraf-Nonius CAD-4'
_diffrn_measurement_method '\w/2\q scans'
_diffrn_radiation_type MoK\a
_diffrn_radiation_wavelength 0.71069
_diffrn_reflns_av_R_equivalents 0.0087
_diffrn_reflns_limit_h_max 13
_diffrn_reflns_limit_h_min -13
_diffrn_reflns_limit_k_max 15
_diffrn_reflns_limit_k_min 0
_diffrn_reflns_limit_l_max 20
_diffrn_reflns_limit_l_min 0
_diffrn_reflns_number 4749
_diffrn_reflns_theta_max 25
_diffrn_standards_decay_% -1
_diffrn_standards_interval_count 300
_diffrn_standards_number 3
_exptl_absorpt_coefficient_mu 0.546
_exptl_absorpt_correction_T_max 1.000
_exptl_absorpt_correction_T_min 0.903
_exptl_absorpt_correction_type 'empirical, \y scans (Molecular Structure Corporation, 1985)'
_exptl_crystal_colour Black
_exptl_crystal_density_diffrn 1.42
_exptl_crystal_description Plate
_exptl_crystal_size_max 0.34
_exptl_crystal_size_mid 0.34
_exptl_crystal_size_min 0.05
_refine_diff_density_max 0.37
_refine_diff_density_min -0.34
_refine_ls_extinction_method none
_refine_ls_goodness_of_fit_obs 1.42
_refine_ls_hydrogen_treatment noref
_refine_ls_number_parameters 334
_refine_ls_number_reflns 2222
_refine_ls_R_factor_obs 0.064
_refine_ls_shift/esd_max 0.05
_refine_ls_structure_factor_coef F
_refine_ls_weighting_details w=1/\s^2^(F)
_refine_ls_weighting_scheme calc
_refine_ls_wR_factor_obs 0.069
_reflns_number_observed 2304
_reflns_number_total 4646
_reflns_observed_criterion I>3\s(I)
_cod_data_source_file mu1177.cif
_cod_data_source_block mu1177a
_cod_depositor_comments
;
The following automatic conversions were performed:

'_refine_ls_weighting_scheme' value ' w=1/\s^2^(F)' was changed to
'calc'. New tag '_refine_ls_weighting_details' was created. The value
of the new tag was set to 'w=1/\s^2^(F)'.

Automatic conversion script
Id: cif_fix_values 3143 2015-03-26 13:38:13Z robertas 
;
_cod_original_cell_volume 2497(3)
_cod_original_sg_symbol_H-M 'P 21/n'
_cod_database_code 2004033

loop_
_symmetry_equiv_pos_as_xyz
x,y,z
1/2+x,1/2-y,1/2+z
-x,-y,-z
1/2-x,1/2+y,1/2-z

loop_
_atom_site_label
_atom_site_fract_x
_atom_site_fract_y
_atom_site_fract_z
_atom_site_B_iso_or_equiv
Mn 0.0666(1) 0.01230(7) 0.25407(6) 3.11(5)
O(1) -0.1037(4) 0.0042(3) 0.2623(3) 3.8(2)
O(2) 0.2300(4) 0.0071(4) 0.2267(3) 4.0(2)
O(3) 0.0776(4) 0.1460(3) 0.2944(3) 3.9(2)
N(1) 0.0455(5) -0.1372(4) 0.2273(3) 2.9(3)
N(2) 0.0428(6) 0.0699(4) 0.1322(4) 4.2(3)
N(3) 0.1204(5) -0.0187(4) 0.3817(3) 3.5(3)
C(1) -0.0743(6) -0.1659(5) 0.2289(3) 2.8(3)
C(2) -0.1125(7) -0.2646(5) 0.2131(4) 3.8(4)
C(3) 0.1507(8) 0.0744(5) 0.1033(4) 4.0(4)
C(4) 0.167(1) 0.1121(6) 0.0275(5) 5.3(5)
C(5) 0.1265(6) 0.0715(5) 0.4187(4) 3.4(4)
C(6) 0.1551(6) 0.0820(6) 0.5019(5) 4.1(4)
C(11) -0.1511(6) -0.0870(5) 0.2466(3) 2.9(3)
C(12) -0.2730(6) -0.1089(6) 0.2457(4) 4.3(4)
C(13) -0.3137(7) -0.2076(7) 0.2308(5) 4.9(4)
C(14) -0.2378(8) -0.2844(6) 0.2146(5) 5.3(5)
C(15) -0.0265(8) -0.3351(6) 0.1938(5) 5.0(4)
C(16) 0.0900(8) -0.3071(6) 0.1936(5) 5.0(4)
C(17) 0.1242(6) -0.2063(6) 0.2088(4) 3.9(4)
C(21) 0.2526(7) 0.0403(5) 0.1563(5) 3.9(4)
C(22) 0.3638(8) 0.0419(6) 0.1296(6) 5.6(5)
C(23) 0.377(1) 0.0787(8) 0.0526(7) 7.2(6)
C(24) 0.284(1) 0.1118(8) 0.0035(6) 7.2(7)
C(25) 0.062(1) 0.1434(8) -0.0172(6) 7.1(6)
C(26) -0.045(1) 0.1393(8) 0.0114(6) 7.5(6)
C(27) -0.0544(8) 0.1008(6) 0.0867(5) 5.7(5)
C(31) 0.1046(6) 0.1585(5) 0.3718(4) 3.3(3)
C(32) 0.1114(7) 0.2524(5) 0.4050(5) 4.2(4)
C(33) 0.1409(7) 0.2612(6) 0.4869(5) 5.1(4)
C(34) 0.1614(7) 0.1796(7) 0.5333(5) 5.1(5)
C(35) 0.1713(7) -0.0102(7) 0.5440(4) 5.0(4)
C(36) 0.1607(7) -0.0993(6) 0.5069(5) 4.9(5)
C(37) 0.1365(7) -0.1004(6) 0.4252(5) 4.2(4)
O(4) 0.4402(6) -0.0864(5) 0.2898(5) 9.2(5)
C(7) 0.437(1) -0.146(1) 0.358(1) 11(1)
C(8) 0.474(1) -0.087(1) 0.431(1) 14(1)
H(1) -0.3287 -0.0571 0.2554 5.2
H(2) -0.3973 -0.2221 0.2321 5.8
H(3) -0.2687 -0.3506 0.2040 6.4
H(4) -0.0500 -0.4025 0.1805 6.1
H(5) 0.1496 -0.3555 0.1832 6.0
H(6) 0.2062 -0.1870 0.2056 4.7
H(7) 0.4320 0.0184 0.1619 6.7
H(8) 0.4563 0.0795 0.0352 8.6
H(9) 0.2973 0.1351 -0.0476 8.7
H(10) 0.0679 0.1681 -0.0690 8.6
H(11) -0.1157 0.1626 -0.0194 9.0
H(12) -0.1317 0.0967 0.1063 6.9
H(13) 0.0964 0.3110 0.3736 5.1
H(14) 0.1462 0.3266 0.5102 6.2
H(15) 0.1806 0.1881 0.5883 6.1
H(16) 0.1906 -0.0081 0.5995 6.0
H(17) 0.1691 -0.1605 0.5360 6.0
H(18) 0.1314 -0.1643 0.3996 5.0
H(19) 0.3853 -0.0291 0.2932 10.7
H(20) 0.3561 -0.1700 0.3592 13.3
H(21) 0.4894 -0.2012 0.3526 13.3
H(22) 0.4719 -0.1296 0.4745 17.0
H(23) 0.5545 -0.0624 0.4276 17.0
H(24) 0.4211 -0.0313 0.4343 17.0

loop_
_geom_angle_atom_site_label_1
_geom_angle_atom_site_label_2
_geom_angle_atom_site_label_3
_geom_angle
_geom_angle_publ_flag
O(1) Mn N(1) 82.5(2) yes
O(3) Mn N(3) 79.3(2) yes
N(2) Mn N(3) 167.4(2) yes
O(1) Mn O(2) 168.8(2) yes
O(1) Mn O(3) 93.2(2) yes
O(1) Mn N(3) 95.5(2) yes
O(2) Mn N(3) 93.2(2) yes
O(3) Mn N(2) 91.1(2) yes
O(2) Mn N(2) 79.4(2) yes
N(1) Mn N(2) 97.0(2) yes
N(1) Mn N(3) 93.2(2) yes
O(2) Mn O(3) 95.2(2) yes
O(1) Mn N(2) 93.2(2) yes
O(2) Mn N(1) 90.1(2) yes
O(3) Mn N(1) 171.1(2) yes
C(11) O(1) Mn 114.2(4) no
C(21) O(2) Mn 118.2(5) no
C(31) O(3) Mn 118.4(4) no
C(17) N(1) C(1) 118.2(6) no
C(17) N(1) Mn 131.3(5) no
C(1) N(1) Mn 110.6(4) no
C(27) N(2) C(3) 118.3(8) no
C(27) N(2) Mn 132.4(6) no
C(3) N(2) Mn 109.2(5) no
C(37) N(3) C(5) 117.6(6) no
C(37) N(3) Mn 135.2(5) no
C(5) N(3) Mn 107.0(4) no
N(1) C(1) C(2) 122.0(6) no
N(1) C(1) C(11) 113.9(6) no
C(2) C(1) C(11) 124.1(7) no
C(1) C(2) C(15) 118.0(7) no
C(1) C(2) C(14) 116.8(7) no
C(15) C(2) C(14) 125.1(7) no
N(2) C(3) C(4) 123.2(8) no
N(2) C(3) C(21) 115.4(7) no
C(4) C(3) C(21) 121.4(9) no
C(24) C(4) C(25) 126.0(10) no
C(24) C(4) C(3) 118.0(10) no
C(25) C(4) C(3) 116.0(10) no
N(3) C(5) C(31) 117.2(6) no
N(3) C(5) C(6) 123.3(6) no
C(31) C(5) C(6) 119.6(7) no
C(34) C(6) C(35) 126.8(8) no
C(34) C(6) C(5) 118.0(7) no
C(35) C(6) C(5) 115.2(7) no
O(1) C(11) C(12) 124.0(6) no
O(1) C(11) C(1) 118.8(6) no
C(12) C(11) C(1) 117.2(7) no
C(11) C(12) C(13) 119.8(7) no
C(14) C(13) C(12) 122.5(8) no
C(13) C(14) C(2) 119.5(7) no
C(16) C(15) C(2) 119.7(7) no
C(15) C(16) C(17) 120.3(7) no
N(1) C(17) C(16) 121.8(7) no
O(2) C(21) C(22) 124.4(8) no
O(2) C(21) C(3) 117.7(7) no
C(22) C(21) C(3) 117.9(8) no
C(21) C(22) C(23) 119.5(9) no
C(24) C(23) C(22) 123.0(10) no
C(23) C(24) C(4) 120.0(10) no
C(26) C(25) C(4) 121.0(10) no
C(25) C(26) C(27) 120.0(10) no
N(2) C(27) C(26) 122.0(10) no
O(3) C(31) C(32) 121.5(6) no
O(3) C(31) C(5) 118.1(6) no
C(32) C(31) C(5) 120.5(7) no
C(31) C(32) C(33) 119.1(7) no
C(34) C(33) C(32) 121.9(7) no
C(33) C(34) C(6) 121.0(8) no
C(36) C(35) C(6) 121.0(7) no
C(35) C(36) C(37) 118.9(7) no
N(3) C(37) C(36) 124.0(7) no
O(4) C(7) C(8) 112.0(10) no
H(1) C(12) C(11) 120.01 no
H(1) C(12) C(13) 120.16 no
H(2) C(13) C(14) 118.58 no
H(2) C(13) C(12) 118.94 no
H(3) C(14) C(13) 120.38 no
H(3) C(14) C(2) 120.12 no
H(4) C(15) C(16) 119.96 no
H(4) C(15) C(2) 120.37 no
H(5) C(16) C(15) 120.12 no
H(5) C(16) C(17) 119.57 no
H(6) C(17) N(1) 118.98 no
H(6) C(17) C(16) 119.22 no
H(7) C(22) C(21) 120.20 no
H(7) C(22) C(23) 120.27 no
H(8) C(23) C(24) 118.94 no
H(8) C(23) C(22) 118.10 no
H(9) C(24) C(23) 119.71 no
H(9) C(24) C(4) 120.03 no
H(10) C(25) C(26) 119.71 no
H(10) C(25) C(4) 119.11 no
H(11) C(26) C(25) 120.17 no
H(11) C(26) C(27) 120.04 no
H(12) C(27) N(2) 119.02 no
H(12) C(27) C(26) 119.29 no
H(13) C(32) C(31) 120.55 no
H(13) C(32) C(33) 120.37 no
H(14) C(33) C(34) 118.88 no
H(14) C(33) C(32) 119.23 no
H(15) C(34) C(33) 119.75 no
H(15) C(34) C(6) 119.26 no
H(16) C(35) C(36) 119.89 no
H(16) C(35) C(6) 119.10 no
H(17) C(36) C(35) 120.14 no
H(17) C(36) C(37) 120.97 no
H(18) C(37) N(3) 118.17 no
H(18) C(37) C(36) 117.79 no
H(19) O(4) C(7) 108.53 no
H(21) C(7) H(20) 109.39 no
H(21) C(7) O(4) 106.82 no
H(21) C(7) C(8) 110.80 no
H(20) C(7) O(4) 107.90 no
H(20) C(7) C(8) 110.01 no
H(22) C(8) H(24) 110.74 no
H(22) C(8) H(23) 109.79 no
H(22) C(8) C(7) 108.96 no
H(24) C(8) H(23) 109.31 no
H(24) C(8) C(7) 109.45 no
H(23) C(8) C(7) 108.56 no

loop_
_geom_bond_atom_site_label_1
_geom_bond_atom_site_label_2
_geom_bond_distance
_geom_bond_publ_flag
Mn O(1) 1.912(4) yes
Mn O(3) 1.897(5) yes
Mn N(2) 2.209(6) yes
O(1) C(11) 1.333(7) yes
O(3) C(31) 1.340(7) yes
Mn O(2) 1.916(5) yes
Mn N(1) 2.038(6) yes
Mn N(3) 2.243(5) yes
O(2) C(21) 1.327(8) yes
N(1) C(17) 1.323(8) no
N(1) C(1) 1.386(8) no
N(2) C(27) 1.335(8) no
N(2) C(3) 1.339(9) no
N(3) C(37) 1.314(8) no
N(3) C(5) 1.348(8) no
C(1) C(2) 1.391(9) no
C(1) C(11) 1.399(8) no
C(2) C(15) 1.400(10) no
C(2) C(14) 1.420(10) no
C(3) C(4) 1.410(10) no
C(3) C(21) 1.450(10) no
C(4) C(24) 1.390(10) no
C(4) C(25) 1.400(10) no
C(5) C(31) 1.411(9) no
C(5) C(6) 1.430(10) no
C(6) C(34) 1.400(10) no
C(6) C(35) 1.420(10) no
C(11) C(12) 1.382(9) no
C(12) C(13) 1.400(10) no
C(13) C(14) 1.360(10) no
C(15) C(16) 1.350(10) no
C(16) C(17) 1.400(10) no
C(21) C(22) 1.350(10) no
C(22) C(23) 1.420(10) no
C(23) C(24) 1.350(10) no
C(25) C(26) 1.330(10) no
C(26) C(27) 1.400(10) no
C(31) C(32) 1.364(9) no
C(32) C(33) 1.410(10) no
C(33) C(34) 1.350(10) no
C(35) C(36) 1.340(10) no
C(36) C(37) 1.400(10) no
O(4) C(7) 1.400(10) no
C(7) C(8) 1.50(2) no
C(12) H(1) 0.948 no
C(13) H(2) 0.949 no
C(14) H(3) 0.952 no
C(15) H(4) 0.950 no
C(16) H(5) 0.950 no
C(17) H(6) 0.952 no
C(22) H(7) 0.948 no
C(23) H(8) 0.951 no
C(24) H(9) 0.951 no
C(25) H(10) 0.951 no
C(26) H(11) 0.952 no
C(27) H(12) 0.951 no
C(32) H(13) 0.949 no
C(33) H(14) 0.951 no
C(34) H(15) 0.951 no
C(35) H(16) 0.954 no
C(36) H(17) 0.950 no
C(37) H(18) 0.951 no
O(4) H(19) 0.979 no
C(7) H(21) 0.948 no
C(7) H(20) 0.953 no
C(8) H(22) 0.940 no
C(8) H(24) 0.946 no
C(8) H(23) 0.956 no
